data_4323573
loop_
_publ_author_name
'Lucia Carlucci'
'Gianfranco Ciani'
'Dorothea W. v. Gudenberg'
'Davide M. Proserpio'

_publ_section_title
;
 Self-Assembly of Infinite Double Helical and Tubular Coordination
 Polymers from Ag(CF3SO3) and 1,3-Bis(4-pyridyl)propane
;
_journal_name_full 'Inorganic Chemistry'
_journal_page_first 3812
_journal_page_last 3813
_journal_paper_doi 10.1021/ic970803w
_journal_volume 36
_journal_year 1997
_chemical_formula_sum 'C16 H20 Ag F3 N2 O3 S'
_chemical_formula_weight 501.26
_space_group_IT_number 14
_symmetry_cell_setting monoclinic
_symmetry_space_group_name_Hall '-P 2yn'
_symmetry_space_group_name_H-M 'P 1 21/n 1'
_atom_sites_solution_hydrogens geom
_atom_sites_solution_primary direct
_atom_sites_solution_secondary difmap
_cell_angle_alpha 90.00
_cell_angle_beta 95.81(2)
_cell_angle_gamma 90.00
_cell_formula_units_Z 4
_cell_length_a 10.263(3)
_cell_length_b 9.303(2)
_cell_length_c 21.346(4)
_cell_measurement_reflns_used 102
_cell_measurement_temperature 293(2)
_cell_measurement_theta_max 27
_cell_measurement_theta_min 2
_cell_volume 2027.6(8)
_computing_molecular_graphics SCHAKAL
_computing_structure_refinement 'SHELXL-93 (Sheldrick, 1993)'
_computing_structure_solution SIR92
_diffrn_ambient_temperature 293(2)
_diffrn_detector_type CCD_plate
_diffrn_measurement_device SMART
_diffrn_measurement_method omega-scan
_diffrn_radiation_monochromator graphite
_diffrn_radiation_source 'fine-focus sealed tube'
_diffrn_radiation_type MoK\a
_diffrn_radiation_wavelength 0.71073
_diffrn_reflns_av_R_equivalents 0.0616
_diffrn_reflns_av_sigmaI/netI 0.1014
_diffrn_reflns_limit_h_max 12
_diffrn_reflns_limit_h_min -12
_diffrn_reflns_limit_k_max 11
_diffrn_reflns_limit_k_min -9
_diffrn_reflns_limit_l_max 20
_diffrn_reflns_limit_l_min -27
_diffrn_reflns_number 10028
_diffrn_reflns_theta_max 27
_diffrn_reflns_theta_min 2
_diffrn_standards_decay_% 8
_exptl_absorpt_coefficient_mu 1.147
_exptl_absorpt_correction_T_max 0.42
_exptl_absorpt_correction_T_min 1.00
_exptl_absorpt_correction_type sadabs
_exptl_crystal_colour colourless
_exptl_crystal_density_diffrn 1.642
_exptl_crystal_description column
_exptl_crystal_F_000 1008
_exptl_crystal_size_max 0.26
_exptl_crystal_size_mid 0.12
_exptl_crystal_size_min 0.12
_refine_diff_density_max 0.772
_refine_diff_density_min -0.828
_refine_diff_density_rms 0.107
_refine_ls_extinction_method none
_refine_ls_goodness_of_fit_all 0.754
_refine_ls_goodness_of_fit_obs 1.234
_refine_ls_hydrogen_treatment riding
_refine_ls_matrix_type full
_refine_ls_number_parameters 229
_refine_ls_number_reflns 3891
_refine_ls_number_restraints 0
_refine_ls_restrained_S_all 0.754
_refine_ls_restrained_S_obs 1.234
_refine_ls_R_factor_all 0.1196
_refine_ls_R_factor_obs 0.0578
_refine_ls_shift/esd_max -0.047
_refine_ls_shift/esd_mean 0.008
_refine_ls_structure_factor_coef Fsqd
_refine_ls_weighting_details 'w=1/[\s^2^(Fo^2^)+(0.0699P)^2^+0.0000P] where P=(Fo^2^+2Fc^2^)/3'
_refine_ls_weighting_scheme calc
_refine_ls_wR_factor_all 0.1484
_refine_ls_wR_factor_obs 0.1385
_reflns_number_observed 1405
_reflns_number_total 3891
_reflns_observed_criterion >2sigma(I)
_cod_data_source_file ic970803w_1.cif
_cod_data_source_block 1
_cod_depositor_comments
;
The following automatic conversions were performed:

'_refine_ls_weighting_scheme' value 'calc
w=1/[\s^2^(Fo^2^)+(0.0699P)^2^+0.0000P] where P=(Fo^2^+2Fc^2^)/3' was
changed to 'calc'. New tag '_refine_ls_weighting_details' was
created. The value of the new tag was set to
'w=1/[\s^2^(Fo^2^)+(0.0699P)^2^+0.0000P] where P=(Fo^2^+2Fc^2^)/3'.

Automatic conversion script
Id: cif_fix_values 3143 2015-03-26 13:38:13Z robertas 
;
_cod_database_code 4323573

loop_
_symmetry_equiv_pos_as_xyz
'x, y, z'
'-x+1/2, y+1/2, -z+1/2'
'-x, -y, -z'
'x-1/2, -y-1/2, z-1/2'

loop_
_atom_site_aniso_label
_atom_site_aniso_U_11
_atom_site_aniso_U_22
_atom_site_aniso_U_33
_atom_site_aniso_U_23
_atom_site_aniso_U_13
_atom_site_aniso_U_12
Ag 0.1293(6) 0.0703(4) 0.0778(4) 0.0003(3) 0.0575(3) -0.0182(3)
N1 0.075(4) 0.062(4) 0.057(4) -0.004(3) 0.022(3) -0.009(3)
C2 0.078(5) 0.068(4) 0.061(5) 0.000(4) 0.010(4) -0.003(4)
C3 0.057(4) 0.066(4) 0.071(5) 0.003(4) 0.013(4) -0.012(3)
C4 0.068(5) 0.047(4) 0.053(4) -0.009(3) 0.025(4) 0.002(3)
C5 0.057(5) 0.089(5) 0.073(5) 0.007(4) 0.015(4) -0.004(4)
C6 0.065(5) 0.100(6) 0.081(6) 0.002(5) 0.020(5) -0.018(4)
C7 0.085(4) 0.057(4) 0.050(4) 0.001(3) 0.021(3) -0.002(3)
C8 0.075(4) 0.054(4) 0.050(3) 0.000(3) 0.026(3) 0.002(3)
C9 0.080(4) 0.052(4) 0.052(4) 0.001(3) 0.022(3) 0.001(3)
C10 0.067(5) 0.045(4) 0.043(4) 0.007(3) 0.014(3) -0.002(3)
C11 0.055(4) 0.077(5) 0.069(5) -0.007(4) 0.010(4) 0.005(4)
C12 0.046(4) 0.096(6) 0.093(6) 0.010(5) 0.023(4) 0.015(4)
N13 0.066(4) 0.065(4) 0.055(4) 0.006(3) 0.015(3) 0.007(3)
C14 0.068(5) 0.084(5) 0.058(5) -0.007(4) 0.002(4) 0.009(4)
C15 0.059(4) 0.079(5) 0.057(4) -0.004(4) 0.011(4) 0.012(4)
C 0.126(9) 0.166(11) 0.132(11) 0.035(8) -0.066(8) -0.038(8)
F1 0.416(13) 0.180(7) 0.180(7) -0.046(7) 0.014(7) -0.010(9)
F2 0.221(7) 0.348(11) 0.091(4) 0.023(5) 0.008(5) -0.106(7)
F3 0.212(7) 0.314(10) 0.189(7) 0.053(7) -0.111(6) -0.012(7)
S 0.0716(15) 0.109(2) 0.116(2) 0.0069(14) 0.0044(13) -0.0153(12)
O1 0.221(7) 0.104(5) 0.211(8) -0.025(5) 0.015(6) -0.009(5)
O2 0.075(3) 0.188(6) 0.119(5) 0.067(4) -0.015(3) 0.004(4)
O3 0.099(4) 0.192(7) 0.238(8) 0.003(5) 0.044(5) -0.070(4)

loop_
_atom_site_label
_atom_site_type_symbol
_atom_site_fract_x
_atom_site_fract_y
_atom_site_fract_z
_atom_site_U_iso_or_equiv
_atom_site_thermal_displace_type
_atom_site_occupancy
_atom_site_calc_flag
_atom_site_refinement_flags
_atom_site_disorder_group
Ag Ag 0.48289(5) 0.24986(5) 0.49622(2) 0.0893(3) Uani 1 d . .
N1 N 0.5549(6) 0.4081(5) 0.4370(2) 0.0635(14) Uani 1 d . .
C2 C 0.6792(7) 0.4547(7) 0.4425(3) 0.069(2) Uani 1 d . .
H2 H 0.7364(7) 0.4201(7) 0.4756(3) 0.082 Uiso 1 calc R .
C3 C 0.7257(6) 0.5503(7) 0.4019(3) 0.064(2) Uani 1 d . .
H3 H 0.8126(6) 0.5799(7) 0.4083(3) 0.077 Uiso 1 calc R .
C4 C 0.6467(6) 0.6037(6) 0.3518(3) 0.055(2) Uani 1 d . .
C5 C 0.5194(6) 0.5583(8) 0.3472(3) 0.072(2) Uani 1 d . .
H5 H 0.4598(6) 0.5934(8) 0.3151(3) 0.086 Uiso 1 calc R .
C6 C 0.4793(7) 0.4612(8) 0.3896(4) 0.081(2) Uani 1 d . .
H6 H 0.3925(7) 0.4310(8) 0.3842(4) 0.097 Uiso 1 calc R .
C7 C 0.6988(6) 0.6984(6) 0.3032(3) 0.063(2) Uani 1 d . .
H7A H 0.7721(6) 0.7539(6) 0.3226(3) 0.075 Uiso 1 calc R .
H7B H 0.6311(6) 0.7652(6) 0.2868(3) 0.075 Uiso 1 calc R .
C8 C 0.7430(5) 0.6102(6) 0.2494(2) 0.058(2) Uani 1 d . .
H8A H 0.6719(5) 0.5472(6) 0.2336(2) 0.070 Uiso 1 calc R .
H8B H 0.8158(5) 0.5500(6) 0.2658(2) 0.070 Uiso 1 calc R .
C9 C 0.7853(6) 0.6978(6) 0.1943(3) 0.060(2) Uani 1 d . .
H9A H 0.7121(6) 0.7549(6) 0.1760(3) 0.073 Uiso 1 calc R .
H9B H 0.8553(6) 0.7629(6) 0.2095(3) 0.073 Uiso 1 calc R .
C10 C 0.8317(6) 0.6007(6) 0.1451(3) 0.0511(15) Uani 1 d . .
C11 C 0.9602(6) 0.5674(7) 0.1435(3) 0.067(2) Uani 1 d . .
H11 H 1.0230(6) 0.6097(7) 0.1721(3) 0.080 Uiso 1 calc R .
C12 C 0.9980(6) 0.4707(8) 0.0995(4) 0.077(2) Uani 1 d . .
H12 H 1.0866(6) 0.4495(8) 0.0997(4) 0.092 Uiso 1 calc R .
N13 N 0.9141(6) 0.4069(5) 0.0572(2) 0.0617(14) Uani 1 d . .
C14 C 0.7878(7) 0.4434(7) 0.0587(3) 0.070(2) Uani 1 d . .
H14 H 0.7260(7) 0.4013(7) 0.0294(3) 0.085 Uiso 1 calc R .
C15 C 0.7450(6) 0.5383(7) 0.1006(3) 0.064(2) Uani 1 d . .
H15 H 0.6564(6) 0.5607(7) 0.0988(3) 0.077 Uiso 1 calc R .
C1S C 0.0889(11) 0.3190(14) 0.3478(6) 0.199(5) Uiso 1 d . .
H1S1 H 0.1131(11) 0.4082(14) 0.3295(6) 0.298 Uiso 1 calc R .
H1S2 H -0.0023(11) 0.3006(14) 0.3360(6) 0.298 Uiso 1 calc R .
H1S3 H 0.1402(11) 0.2424(14) 0.3329(6) 0.298 Uiso 1 calc R .
C2S C 0.1127(10) 0.3282(13) 0.4162(5) 0.172(4) Uiso 1 d . .
H2S1 H 0.0434(10) 0.2855(13) 0.4377(5) 0.207 Uiso 1 calc R .
H2S2 H 0.1309(10) 0.4252(13) 0.4312(5) 0.207 Uiso 1 calc R .
O3S O 0.2346(6) 0.2346(6) 0.4181(3) 0.142(2) Uiso 1 d . .
H3S H 0.2452(6) 0.2080(6) 0.3824(3) 0.213 Uiso 1 calc R .
C C 0.8515(12) 0.2043(13) 0.6805(6) 0.147(5) Uani 1 d . .
F1 F 0.8480(11) 0.3361(9) 0.6991(4) 0.260(5) Uani 1 d . .
F2 F 0.7506(8) 0.1346(9) 0.6958(3) 0.220(4) Uani 1 d . .
F3 F 0.9548(8) 0.1477(9) 0.7120(3) 0.247(4) Uani 1 d . .
S S 0.8683(2) 0.1921(3) 0.59786(12) 0.0992(7) Uani 1 d . .
O1 O 0.8735(7) 0.0426(7) 0.5894(3) 0.179(3) Uani 1 d . .
O2 O 0.7487(5) 0.2549(6) 0.5715(3) 0.129(2) Uani 1 d . .
O3 O 0.9821(6) 0.2703(7) 0.5901(4) 0.175(3) Uani 1 d . .

loop_
_atom_type_symbol
_atom_type_description
_atom_type_scat_dispersion_real
_atom_type_scat_dispersion_imag
_atom_type_scat_source
C C 0.0033 0.0016 'International Tables Vol C Tables 4.2.6.8 and 6.1.1.4'
H H 0.0000 0.0000 'International Tables Vol C Tables 4.2.6.8 and 6.1.1.4'
N N 0.0061 0.0033 'International Tables Vol C Tables 4.2.6.8 and 6.1.1.4'
O O 0.0106 0.0060 'International Tables Vol C Tables 4.2.6.8 and 6.1.1.4'
S S 0.1246 0.1234 'International Tables Vol C Tables 4.2.6.8 and 6.1.1.4'
Ag Ag -0.8971 1.1015 'International Tables Vol C Tables 4.2.6.8 and 6.1.1.4'
F F 0.0171 0.0103 'International Tables Vol C Tables 4.2.6.8 and 6.1.1.4'

loop_
_geom_angle_atom_site_label_1
_geom_angle_atom_site_label_2
_geom_angle_atom_site_label_3
_geom_angle
_geom_angle_site_symmetry_1
_geom_angle_site_symmetry_3
_geom_angle_publ_flag
N13 Ag N1 178.7(2) 4_566 . ?
C6 N1 C2 115.4(6) . . ?
C6 N1 Ag 120.5(5) . . ?
C2 N1 Ag 123.9(5) . . ?
N1 C2 C3 123.2(6) . . ?
C2 C3 C4 121.1(6) . . ?
C3 C4 C5 115.5(6) . . ?
C3 C4 C7 121.9(6) . . ?
C5 C4 C7 122.4(6) . . ?
C4 C5 C6 120.3(6) . . ?
N1 C6 C5 124.4(6) . . ?
C4 C7 C8 111.1(5) . . ?
C7 C8 C9 115.0(5) . . ?
C10 C9 C8 110.6(5) . . ?
C11 C10 C15 116.9(6) . . ?
C11 C10 C9 122.2(6) . . ?
C15 C10 C9 120.9(6) . . ?
C10 C11 C12 120.3(6) . . ?
N13 C12 C11 123.2(6) . . ?
C12 N13 C14 115.6(6) . . ?
C12 N13 Ag 119.5(5) . 4_665 ?
C14 N13 Ag 124.8(5) . 4_665 ?
N13 C14 C15 123.8(6) . . ?
C14 C15 C10 120.2(6) . . ?
C1S C2S O3S 92.8(9) . . ?
F2 C F3 107.2(11) . . ?
F2 C F1 110.5(13) . . ?
F3 C F1 105.6(9) . . ?
F2 C S 112.2(7) . . ?
F3 C S 109.1(10) . . ?
F1 C S 111.8(9) . . ?
O3 S O1 117.1(5) . . ?
O3 S O2 115.9(4) . . ?
O1 S O2 113.5(4) . . ?
O3 S C 104.4(5) . . ?
O1 S C 101.5(5) . . ?
O2 S C 101.4(5) . . ?

loop_
_geom_bond_atom_site_label_1
_geom_bond_atom_site_label_2
_geom_bond_distance
_geom_bond_site_symmetry_2
_geom_bond_publ_flag
Ag N13 2.122(5) 4_566 ?
Ag N1 2.121(5) . ?
N1 C6 1.309(7) . ?
N1 C2 1.342(7) . ?
C2 C3 1.361(8) . ?
C3 C4 1.368(7) . ?
C4 C5 1.366(7) . ?
C4 C7 1.501(7) . ?
C5 C6 1.371(9) . ?
C7 C8 1.518(7) . ?
C8 C9 1.528(7) . ?
C9 C10 1.500(7) . ?
C10 C11 1.358(7) . ?
C10 C15 1.364(7) . ?
C11 C12 1.384(9) . ?
C12 N13 1.324(8) . ?
N13 C14 1.344(7) . ?
N13 Ag 2.122(5) 4_665 ?
C14 C15 1.360(8) . ?
C1S C2S 1.458(12) . ?
C2S O3S 1.522(11) . ?
C F2 1.292(11) . ?
C F3 1.308(10) . ?
C F1 1.290(12) . ?
C S 1.792(13) . ?
S O3 1.400(5) . ?
S O1 1.404(6) . ?
S O2 1.423(5) . ?
